data_2233546
loop_
_publ_author_name
'Paramasivam, S.'
'Bhaskar, G.'
'Seshadri, P. R.'
'Perumal, P. T.'

_publ_section_title
;
 2-Iodo-3-(4-methoxyanilino)-5,5-dimethylcyclohex-2-en-1-one
;
_journal_coeditor_code KP2383
_journal_issue 2
_journal_name_full 'Acta Crystallographica Section E'
_journal_page_first o506
_journal_paper_doi 10.1107/S1600536812002255
_journal_volume 68
_journal_year 2012
_chemical_formula_iupac 'C15 H18 I N O2'
_chemical_formula_moiety 'C15 H18 I N O2'
_chemical_formula_sum 'C15 H18 I N O2'
_chemical_formula_weight 371.20
_chemical_name_systematic
;
2-Iodo-3-(4-methoxyanilino)-5,5-dimethylcyclohex-2-en-1-one
;
_space_group_IT_number 61
_symmetry_cell_setting orthorhombic
_symmetry_space_group_name_Hall '-P 2ac 2ab'
_symmetry_space_group_name_H-M 'P b c a'
_atom_sites_solution_hydrogens geom
_atom_sites_solution_primary direct
_atom_sites_solution_secondary difmap
_audit_creation_method SHELXL-97
_cell_angle_alpha 90.0
_cell_angle_beta 90.0
_cell_angle_gamma 90.0
_cell_formula_units_Z 8
_cell_length_a 15.922(5)
_cell_length_b 10.107(5)
_cell_length_c 19.034(5)
_cell_measurement_reflns_used 3785
_cell_measurement_temperature 298(2)
_cell_measurement_theta_max 28.34
_cell_measurement_theta_min 2.14
_cell_volume 3063(2)
_computing_cell_refinement 'SAINT (Bruker, 2008)'
_computing_data_collection 'APEX2 (Bruker, 2008)'
_computing_data_reduction 'SAINT (Bruker, 2008)'
_computing_molecular_graphics 'ORTEP-3 (Farrugia, 1997) and PLATON (Spek, 2009)'
_computing_publication_material
;
SHELXL97 (Sheldrick, 2008),  PLATON (Spek, 2009) and publCIF
(Westrip, 2010)
;
_computing_structure_refinement 'SHELXL97 (Sheldrick, 2008)'
_computing_structure_solution 'SHELXS97 (Sheldrick, 2008)'
_diffrn_ambient_temperature 298(2)
_diffrn_measured_fraction_theta_full 0.989
_diffrn_measured_fraction_theta_max 0.989
_diffrn_measurement_device_type 'Bruker SMART APEXII area-detector'
_diffrn_measurement_method '\w and \f scans'
_diffrn_radiation_monochromator graphite
_diffrn_radiation_source 'fine-focus sealed tube'
_diffrn_radiation_type MoK\a
_diffrn_radiation_wavelength 0.71073
_diffrn_reflns_av_R_equivalents 0.0247
_diffrn_reflns_av_sigmaI/netI 0.0226
_diffrn_reflns_limit_h_max 21
_diffrn_reflns_limit_h_min -20
_diffrn_reflns_limit_k_max 13
_diffrn_reflns_limit_k_min -13
_diffrn_reflns_limit_l_max 25
_diffrn_reflns_limit_l_min -18
_diffrn_reflns_number 15382
_diffrn_reflns_theta_full 28.34
_diffrn_reflns_theta_max 28.34
_diffrn_reflns_theta_min 2.14
_exptl_absorpt_coefficient_mu 2.089
_exptl_absorpt_correction_type none
_exptl_crystal_colour Colourless
_exptl_crystal_density_diffrn 1.610
_exptl_crystal_density_method 'not measured'
_exptl_crystal_description Block
_exptl_crystal_F_000 1472
_exptl_crystal_size_max 0.20
_exptl_crystal_size_mid 0.20
_exptl_crystal_size_min 0.20
_refine_diff_density_max 0.457
_refine_diff_density_min -0.533
_refine_ls_extinction_method none
_refine_ls_goodness_of_fit_ref 0.929
_refine_ls_hydrogen_treatment constr
_refine_ls_matrix_type full
_refine_ls_number_parameters 172
_refine_ls_number_reflns 3785
_refine_ls_number_restraints 0
_refine_ls_restrained_S_all 0.929
_refine_ls_R_factor_all 0.0441
_refine_ls_R_factor_gt 0.0267
_refine_ls_shift/su_max 0.001
_refine_ls_shift/su_mean 0.000
_refine_ls_structure_factor_coef Fsqd
_refine_ls_weighting_details 'calc w=1/[\s^2^(Fo^2^)+(0.0379P)^2^+1.6353P] where P=(Fo^2^+2Fc^2^)/3'
_refine_ls_weighting_scheme calc
_refine_ls_wR_factor_gt 0.0651
_refine_ls_wR_factor_ref 0.0737
_reflns_number_gt 2793
_reflns_number_total 3785
_reflns_threshold_expression I>2sigma(I)
_cod_data_source_file kp2383.cif
_cod_data_source_block I
_cod_database_code 2233546
_cod_database_fobs_code 2233546

loop_
_symmetry_equiv_pos_as_xyz
'x, y, z'
'-x+1/2, -y, z+1/2'
'x+1/2, -y+1/2, -z'
'-x, y+1/2, -z+1/2'
'-x, -y, -z'
'x-1/2, y, -z-1/2'
'-x-1/2, y-1/2, z'
'x, -y-1/2, z-1/2'

loop_
_atom_site_type_symbol
_atom_site_label
_atom_site_fract_x
_atom_site_fract_y
_atom_site_fract_z
_atom_site_U_iso_or_equiv
_atom_site_adp_type
_atom_site_calc_flag
_atom_site_refinement_flags
_atom_site_occupancy
_atom_site_symmetry_multiplicity
I I1 0.423501(11) 0.337299(16) 0.478996(11) 0.05300(8) Uani d . 1 1
O O1 0.52198(11) 0.14887(18) 0.37743(10) 0.0540(5) Uani d . 1 1
O O2 0.07995(12) -0.1517(2) 0.71999(11) 0.0631(6) Uani d . 1 1
N N1 0.30564(14) 0.1095(2) 0.54533(12) 0.0460(5) Uani d . 1 1
H H1 0.3092 0.1935 0.5520 0.055 Uiso calc R 1 1
C C1 0.45213(16) -0.0582(3) 0.38180(14) 0.0477(6) Uani d . 1 1
H H1A 0.4938 -0.1126 0.4052 0.057 Uiso calc R 1 1
H H1B 0.4621 -0.0650 0.3317 0.057 Uiso calc R 1 1
C C2 0.46504(15) 0.0831(2) 0.40367(13) 0.0401(5) Uani d . 1 1
C C3 0.40963(15) 0.1356(2) 0.45650(14) 0.0390(5) Uani d . 1 1
C C4 0.35334(15) 0.0597(2) 0.49300(12) 0.0378(5) Uani d . 1 1
C C5 0.34440(16) -0.0847(2) 0.47456(12) 0.0417(5) Uani d . 1 1
H H5A 0.2873 -0.1125 0.4844 0.050 Uiso calc R 1 1
H H5B 0.3816 -0.1360 0.5044 0.050 Uiso calc R 1 1
C C6 0.36464(17) -0.1148(3) 0.39783(13) 0.0456(6) Uani d . 1 1
C C7 0.3655(2) -0.2658(3) 0.38817(17) 0.0698(9) Uani d . 1 1
H H7A 0.3780 -0.2866 0.3401 0.105 Uiso calc R 1 1
H H7B 0.3115 -0.3012 0.4003 0.105 Uiso calc R 1 1
H H7C 0.4076 -0.3039 0.4181 0.105 Uiso calc R 1 1
C C8 0.29981(18) -0.0539(3) 0.34872(15) 0.0585(7) Uani d . 1 1
H H8A 0.3142 -0.0742 0.3009 0.088 Uiso calc R 1 1
H H8B 0.2990 0.0403 0.3550 0.088 Uiso calc R 1 1
H H8C 0.2453 -0.0895 0.3592 0.088 Uiso calc R 1 1
C C9 0.24994(15) 0.0393(2) 0.59096(12) 0.0381(5) Uani d . 1 1
C C10 0.16832(16) 0.0851(2) 0.59962(13) 0.0424(5) Uani d . 1 1
H H10 0.1502 0.1594 0.5751 0.051 Uiso calc R 1 1
C C11 0.11454(15) 0.0208(3) 0.64420(13) 0.0455(6) Uani d . 1 1
H H11 0.0605 0.0536 0.6508 0.055 Uiso calc R 1 1
C C12 0.13951(16) -0.0923(3) 0.67950(12) 0.0437(6) Uani d . 1 1
C C13 0.22144(16) -0.1371(3) 0.67234(13) 0.0437(6) Uani d . 1 1
H H13 0.2393 -0.2119 0.6965 0.052 Uiso calc R 1 1
C C14 0.27628(15) -0.0696(2) 0.62894(13) 0.0432(5) Uani d . 1 1
H H14 0.3317 -0.0978 0.6252 0.052 Uiso calc R 1 1
C C15 0.1004(2) -0.2714(3) 0.75369(18) 0.0698(9) Uani d . 1 1
H H15A 0.0528 -0.3020 0.7801 0.105 Uiso calc R 1 1
H H15B 0.1469 -0.2573 0.7849 0.105 Uiso calc R 1 1
H H15C 0.1154 -0.3364 0.7191 0.105 Uiso calc R 1 1

loop_
_atom_site_aniso_label
_atom_site_aniso_U_11
_atom_site_aniso_U_22
_atom_site_aniso_U_33
_atom_site_aniso_U_12
_atom_site_aniso_U_13
_atom_site_aniso_U_23
I1 0.05114(12) 0.03804(11) 0.06982(15) -0.00787(7) 0.00678(9) -0.00135(8)
O1 0.0359(9) 0.0657(12) 0.0603(12) -0.0075(8) 0.0092(9) 0.0037(9)
O2 0.0516(12) 0.0801(16) 0.0577(12) -0.0013(10) 0.0190(9) 0.0170(10)
N1 0.0504(12) 0.0374(11) 0.0503(12) -0.0041(9) 0.0158(10) -0.0014(9)
C1 0.0425(13) 0.0544(15) 0.0463(14) 0.0056(12) 0.0054(12) -0.0065(12)
C2 0.0310(11) 0.0487(14) 0.0406(13) -0.0014(10) -0.0019(10) 0.0016(11)
C3 0.0388(12) 0.0349(12) 0.0432(13) -0.0038(9) -0.0004(10) -0.0004(10)
C4 0.0368(12) 0.0384(12) 0.0381(12) -0.0022(10) -0.0006(10) -0.0005(10)
C5 0.0459(14) 0.0373(12) 0.0419(13) -0.0069(10) 0.0024(11) 0.0000(10)
C6 0.0489(14) 0.0450(14) 0.0428(14) -0.0053(11) 0.0023(12) -0.0077(11)
C7 0.088(2) 0.0530(18) 0.0683(19) -0.0100(17) 0.0057(18) -0.0191(15)
C8 0.0502(15) 0.075(2) 0.0503(16) -0.0110(15) -0.0060(13) -0.0034(14)
C9 0.0406(12) 0.0369(11) 0.0370(12) -0.0015(10) 0.0040(10) -0.0040(10)
C10 0.0464(13) 0.0411(13) 0.0398(13) 0.0056(11) 0.0006(11) 0.0000(10)
C11 0.0354(12) 0.0572(16) 0.0440(13) 0.0067(11) 0.0054(11) -0.0043(12)
C12 0.0440(13) 0.0552(15) 0.0318(12) -0.0019(11) 0.0072(11) -0.0021(11)
C13 0.0458(14) 0.0488(14) 0.0367(13) 0.0052(11) 0.0041(11) 0.0042(10)
C14 0.0358(12) 0.0499(14) 0.0440(13) 0.0078(11) 0.0038(11) -0.0008(11)
C15 0.083(2) 0.067(2) 0.0587(18) -0.0143(18) 0.0167(17) 0.0092(16)

loop_
_atom_type_symbol
_atom_type_description
_atom_type_scat_dispersion_real
_atom_type_scat_dispersion_imag
_atom_type_scat_source
I I -0.4742 1.8119 'International Tables Vol C Tables 4.2.6.8 and 6.1.1.4'
O O 0.0106 0.0060 'International Tables Vol C Tables 4.2.6.8 and 6.1.1.4'
N N 0.0061 0.0033 'International Tables Vol C Tables 4.2.6.8 and 6.1.1.4'
C C 0.0033 0.0016 'International Tables Vol C Tables 4.2.6.8 and 6.1.1.4'
H H 0.0000 0.0000 'International Tables Vol C Tables 4.2.6.8 and 6.1.1.4'

loop_
_geom_angle_atom_site_label_1
_geom_angle_atom_site_label_2
_geom_angle_atom_site_label_3
_geom_angle
C12 O2 C15 118.4(2)
C4 N1 C9 127.7(2)
C4 N1 H1 116.1
C9 N1 H1 116.1
C2 C1 C6 115.0(2)
C2 C1 H1A 108.5
C6 C1 H1A 108.5
C2 C1 H1B 108.5
C6 C1 H1B 108.5
H1A C1 H1B 107.5
O1 C2 C3 122.4(2)
O1 C2 C1 120.2(2)
C3 C2 C1 117.4(2)
C4 C3 C2 123.3(2)
C4 C3 I1 120.70(18)
C2 C3 I1 115.92(17)
N1 C4 C3 122.3(2)
N1 C4 C5 118.7(2)
C3 C4 C5 119.1(2)
C4 C5 C6 113.3(2)
C4 C5 H5A 108.9
C6 C5 H5A 108.9
C4 C5 H5B 108.9
C6 C5 H5B 108.9
H5A C5 H5B 107.7
C8 C6 C5 111.3(2)
C8 C6 C1 110.0(2)
C5 C6 C1 107.9(2)
C8 C6 C7 109.5(2)
C5 C6 C7 108.3(2)
C1 C6 C7 109.7(2)
C6 C7 H7A 109.5
C6 C7 H7B 109.5
H7A C7 H7B 109.5
C6 C7 H7C 109.5
H7A C7 H7C 109.5
H7B C7 H7C 109.5
C6 C8 H8A 109.5
C6 C8 H8B 109.5
H8A C8 H8B 109.5
C6 C8 H8C 109.5
H8A C8 H8C 109.5
H8B C8 H8C 109.5
C14 C9 C10 119.1(2)
C14 C9 N1 121.7(2)
C10 C9 N1 119.1(2)
C11 C10 C9 120.0(2)
C11 C10 H10 120.0
C9 C10 H10 120.0
C10 C11 C12 120.9(2)
C10 C11 H11 119.6
C12 C11 H11 119.6
O2 C12 C11 116.0(2)
O2 C12 C13 124.5(2)
C11 C12 C13 119.4(2)
C14 C13 C12 119.5(2)
C14 C13 H13 120.3
C12 C13 H13 120.3
C9 C14 C13 120.9(2)
C9 C14 H14 119.5
C13 C14 H14 119.5
O2 C15 H15A 109.5
O2 C15 H15B 109.5
H15A C15 H15B 109.5
O2 C15 H15C 109.5
H15A C15 H15C 109.5
H15B C15 H15C 109.5

loop_
_geom_bond_atom_site_label_1
_geom_bond_atom_site_label_2
_geom_bond_distance
I1 C3 2.095(3)
O1 C2 1.230(3)
O2 C12 1.361(3)
O2 C15 1.407(4)
N1 C4 1.350(3)
N1 C9 1.430(3)
N1 H1 0.8600
C1 C2 1.501(4)
C1 C6 1.537(4)
C1 H1A 0.9700
C1 H1B 0.9700
C2 C3 1.439(3)
C3 C4 1.369(3)
C4 C5 1.508(3)
C5 C6 1.526(3)
C5 H5A 0.9700
C5 H5B 0.9700
C6 C8 1.523(4)
C6 C7 1.537(4)
C7 H7A 0.9600
C7 H7B 0.9600
C7 H7C 0.9600
C8 H8A 0.9600
C8 H8B 0.9600
C8 H8C 0.9600
C9 C14 1.382(3)
C9 C10 1.389(3)
C10 C11 1.369(3)
C10 H10 0.9300
C11 C12 1.385(4)
C11 H11 0.9300
C12 C13 1.387(3)
C13 C14 1.382(3)
C13 H13 0.9300
C14 H14 0.9300
C15 H15A 0.9600
C15 H15B 0.9600
C15 H15C 0.9600

loop_
_geom_hbond_atom_site_label_D
_geom_hbond_atom_site_label_H
_geom_hbond_atom_site_label_A
_geom_hbond_site_symmetry_A
_geom_hbond_distance_DH
_geom_hbond_distance_HA
_geom_hbond_distance_DA
_geom_hbond_angle_DHA
C14 H14 O1 5_656 0.93 2.39 3.313(3) 173.7
N1 H1 I1 1 0.86 2.71 3.227(2) 119.8

loop_
_geom_torsion_atom_site_label_1
_geom_torsion_atom_site_label_2
_geom_torsion_atom_site_label_3
_geom_torsion_atom_site_label_4
_geom_torsion
C6 C1 C2 O1 -160.3(2)
C6 C1 C2 C3 20.7(3)
O1 C2 C3 C4 -171.1(2)
C1 C2 C3 C4 7.9(4)
O1 C2 C3 I1 6.0(3)
C1 C2 C3 I1 -174.98(17)
C9 N1 C4 C3 -174.5(2)
C9 N1 C4 C5 5.2(4)
C2 C3 C4 N1 175.8(2)
I1 C3 C4 N1 -1.1(3)
C2 C3 C4 C5 -3.9(4)
I1 C3 C4 C5 179.19(17)
N1 C4 C5 C6 151.7(2)
C3 C4 C5 C6 -28.6(3)
C4 C5 C6 C8 -67.4(3)
C4 C5 C6 C1 53.4(3)
C4 C5 C6 C7 172.1(2)
C2 C1 C6 C8 71.8(3)
C2 C1 C6 C5 -49.8(3)
C2 C1 C6 C7 -167.7(2)
C4 N1 C9 C14 53.2(4)
C4 N1 C9 C10 -129.6(3)
C14 C9 C10 C11 -1.4(4)
N1 C9 C10 C11 -178.7(2)
C9 C10 C11 C12 -2.0(4)
C15 O2 C12 C11 176.3(3)
C15 O2 C12 C13 -4.2(4)
C10 C11 C12 O2 -177.1(2)
C10 C11 C12 C13 3.3(4)
O2 C12 C13 C14 179.2(2)
C11 C12 C13 C14 -1.3(4)
C10 C9 C14 C13 3.4(4)
N1 C9 C14 C13 -179.4(2)
C12 C13 C14 C9 -2.0(4)

loop_
_cod_related_entry_id
_cod_related_entry_database
_cod_related_entry_code
1 ChemSpider 30657427
